data_7720926
loop_
_publ_author_name
'Gu, Ziyi'
'Li, Jun'
'Zhang, Xuan'
'Li, Yangjuan'
'Gong, Yu'

_publ_section_title
;
 Synthesis of hydroxo-bridged Dy(III) dimers supported by crown ethers
 through C-H activation and oxygen-atom transfer of Me<sub>3</sub>NO.
;
_journal_issue 21
_journal_name_full 'Dalton transactions (Cambridge, England : 2003)'
_journal_page_first 8201
_journal_page_last 8207
_journal_paper_doi 10.1039/d6dt00818f
_journal_volume 55
_journal_year 2026
_chemical_formula_moiety 'C14 H26 Dy I N2 O5, 2(I)'
_chemical_formula_sum 'C14 H26 Dy I3 N2 O5'
_chemical_formula_weight 845.57
_chemical_properties_physical Air-sensitive,Moisture-sensitive
_space_group_crystal_system orthorhombic
_space_group_IT_number 62
_space_group_name_Hall '-P 2ac 2n'
_space_group_name_H-M_alt 'P n m a'
_atom_sites_solution_hydrogens geom
_atom_sites_solution_primary dual
_audit_creation_date 2026-01-05
_audit_creation_method
;
Olex2 1.5
(compiled 2023.08.17 svn.r577a77a9 for OlexSys, GUI svn.r6817)
;
_audit_update_record
;
2026-01-05 deposited with the CCDC.	2026-04-27 downloaded from the CCDC.
;
_cell_angle_alpha 90
_cell_angle_beta 90
_cell_angle_gamma 90
_cell_formula_units_Z 4
_cell_length_a 16.8869(4)
_cell_length_b 11.4727(3)
_cell_length_c 12.0691(4)
_cell_measurement_reflns_used 9952
_cell_measurement_temperature 179.99(10)
_cell_measurement_theta_max 34.2910
_cell_measurement_theta_min 2.0540
_cell_volume 2338.25(11)
_computing_cell_refinement 'CrysAlisPro 1.171.43.124a (Rigaku OD, 2024)'
_computing_data_collection 'CrysAlisPro system (CCD 43.124a 64-bit (release 23-05-2024))'
_computing_data_reduction 'CrysAlisPro 1.171.43.124a (Rigaku OD, 2024)'
_computing_molecular_graphics 'Olex2 1.5 (Dolomanov et al., 2009)'
_computing_publication_material 'Olex2 1.5 (Dolomanov et al., 2009)'
_computing_structure_refinement 'SHELXL 2018/3 (Sheldrick, 2015)'
_computing_structure_solution 'SHELXT 2018/2 (Sheldrick, 2018)'
_diffrn_ambient_environment N~2~
_diffrn_ambient_temperature 179.99(10)
_diffrn_detector 'Hybrid Pixel Array Detector'
_diffrn_detector_area_resol_mean 10.0000
_diffrn_detector_type HyPix
_diffrn_measured_fraction_theta_full 0.991
_diffrn_measured_fraction_theta_max 0.992
_diffrn_measurement_details
;
List of Runs (angles in degrees, time in seconds):

  # Type    Start    End  Width  t~exp~   \w     \q     \k     \f   Frames
#--------------------------------------------------------------------------
  1  \w    -31.00  45.00   0.50    1.40    --  -16.23  55.00  12.00  152
  2  \w    -45.00 -13.00   0.50    1.40    --  -16.23 111.00  92.00   64
  3  \w    -76.00 -42.00   0.50    1.40    --  -16.23-178.00  90.00   68
  4  \w    -76.00 -42.00   0.50    1.40    --  -16.23-178.00   0.00   68
;
_diffrn_measurement_device 'four-circle diffractometer'
_diffrn_measurement_device_type 'XtaLAB Synergy R, DW system, HyPix'
_diffrn_measurement_method '\w scans'
_diffrn_orient_matrix_type 'CrysAlisPro convention (1999,Acta A55,543-557)'
_diffrn_orient_matrix_UB_11 -0.0145753000
_diffrn_orient_matrix_UB_12 0.0428544000
_diffrn_orient_matrix_UB_13 -0.0371838000
_diffrn_orient_matrix_UB_21 0.0238371000
_diffrn_orient_matrix_UB_22 0.0427541000
_diffrn_orient_matrix_UB_23 0.0261422000
_diffrn_orient_matrix_UB_31 0.0314048000
_diffrn_orient_matrix_UB_32 -0.0125755000
_diffrn_orient_matrix_UB_33 -0.0371807000
_diffrn_radiation_monochromator mirror
_diffrn_radiation_probe x-ray
_diffrn_radiation_type 'Mo K\a'
_diffrn_radiation_wavelength 0.71073
_diffrn_reflns_av_R_equivalents 0.0207
_diffrn_reflns_av_unetI/netI 0.0191
_diffrn_reflns_Laue_measured_fraction_full 0.991
_diffrn_reflns_Laue_measured_fraction_max 0.992
_diffrn_reflns_limit_h_max 21
_diffrn_reflns_limit_h_min -18
_diffrn_reflns_limit_k_max 13
_diffrn_reflns_limit_k_min -14
_diffrn_reflns_limit_l_max 13
_diffrn_reflns_limit_l_min -15
_diffrn_reflns_number 10420
_diffrn_reflns_point_group_measured_fraction_full 0.991
_diffrn_reflns_point_group_measured_fraction_max 0.992
_diffrn_reflns_theta_full 25.242
_diffrn_reflns_theta_max 26.372
_diffrn_reflns_theta_min 2.074
_diffrn_source 'Rotating-anode X-ray tube'
_diffrn_source_type 'Rigaku (Mo) X-ray Source'
_exptl_absorpt_coefficient_mu 7.180
_exptl_absorpt_correction_T_max 1.00000
_exptl_absorpt_correction_T_min 0.88647
_exptl_absorpt_correction_type multi-scan
_exptl_absorpt_process_details
;
CrysAlisPro 1.171.43.124a (Rigaku Oxford Diffraction, 2024)
Empirical absorption correction using spherical harmonics,
implemented in SCALE3 ABSPACK scaling algorithm.
;
_exptl_crystal_colour 'clear light colourless'
_exptl_crystal_colour_lustre clear
_exptl_crystal_colour_modifier light
_exptl_crystal_colour_primary colourless
_exptl_crystal_density_diffrn 2.402
_exptl_crystal_description block
_exptl_crystal_F_000 1556
_exptl_crystal_size_max 0.2
_exptl_crystal_size_mid 0.19
_exptl_crystal_size_min 0.18
_refine_diff_density_max 2.308
_refine_diff_density_min -1.739
_refine_diff_density_rms 0.130
_refine_ls_extinction_method none
_refine_ls_goodness_of_fit_ref 1.074
_refine_ls_hydrogen_treatment constr
_refine_ls_matrix_type full
_refine_ls_number_parameters 122
_refine_ls_number_reflns 2495
_refine_ls_number_restraints 14
_refine_ls_restrained_S_all 1.116
_refine_ls_R_factor_all 0.0278
_refine_ls_R_factor_gt 0.0242
_refine_ls_shift/su_max 0.002
_refine_ls_shift/su_mean 0.000
_refine_ls_structure_factor_coef Fsqd
_refine_ls_weighting_details 'w=1/[\s^2^(Fo^2^)+(0.0231P)^2^+10.4611P] where P=(Fo^2^+2Fc^2^)/3'
_refine_ls_weighting_scheme calc
_refine_ls_wR_factor_gt 0.0572
_refine_ls_wR_factor_ref 0.0587
_reflns_Friedel_coverage 0.000
_reflns_number_gt 2257
_reflns_number_total 2495
_reflns_threshold_expression 'I > 2\s(I)'
_cod_data_source_file d6dt00818f2.cif
_cod_data_source_block gzy-75-3_auto
_cod_depositor_comments 'Adding full bibliography for 7720923--7720928.cif.'
_cod_database_code 7720926
_shelx_shelxl_version_number 2018/3
_chemical_oxdiff_formula Dy1C1N1O1I1
_shelx_space_group_comment
;
The symmetry employed for this shelxl refinement is uniquely defined
by the following loop, which should always be used as a source of
symmetry information in preference to the above space-group names.
They are only intended as comments.
;
_shelx_estimated_absorpt_t_max 0.358
_shelx_estimated_absorpt_t_min 0.328
_olex2_refinement_description
;
1. Fixed Uiso
 At 1.2 times of:
  All C(H,H) groups
 At 1.5 times of:
  All C(H,H,H) groups
2. Restrained distances
 C1_$1-C1
 1.495 with sigma of 0.001
 C3_$1-C2_$1
 1.495 with sigma of 0.001
3. Uiso/Uaniso restraints and constraints
Uanis(C1) \\sim Ueq: with sigma of 0.01 and sigma for terminal atoms of 0.001
Uanis(O1) \\sim Ueq: with sigma of 0.01 and sigma for terminal atoms of 0.001
4.a Secondary CH2 refined with riding coordinates:
 C5(H5A,H5B), C3(H3A,H3B), C4(H4A,H4B), C2(H2A,H2B), C1(H1A,H1B)
4.b Idealised Me refined as rotating group:
 C7(H7A,H7B,H7C)
;
_olex2_submission_special_instructions 'No special instructions were received'
_oxdiff_exptl_absorpt_empirical_details
;
Empirical correction (ABSPACK) includes:
- Absorption correction using spherical harmonics
- Frame scaling
;
_oxdiff_exptl_absorpt_empirical_full_max 1.150
_oxdiff_exptl_absorpt_empirical_full_min 0.901

loop_
_space_group_symop_operation_xyz
'x, y, z'
'-x+1/2, -y, z+1/2'
'-x, y+1/2, -z'
'x+1/2, -y+1/2, -z+1/2'
'-x, -y, -z'
'x-1/2, y, -z-1/2'
'x, -y-1/2, z'
'-x-1/2, y-1/2, z-1/2'

loop_
_atom_site_label
_atom_site_type_symbol
_atom_site_fract_x
_atom_site_fract_y
_atom_site_fract_z
_atom_site_U_iso_or_equiv
_atom_site_adp_type
_atom_site_occupancy
_atom_site_site_symmetry_order
_atom_site_calc_flag
_atom_site_refinement_flags_posn
_atom_site_refinement_flags_adp
_atom_site_refinement_flags_occupancy
_atom_site_disorder_assembly
_atom_site_disorder_group
Dy1 Dy 0.26798(2) 0.750000 0.49786(2) 0.01729(8) Uani 1 2 d S T P . .
I3 I 0.36053(2) 0.750000 0.28606(4) 0.02647(11) Uani 1 2 d S T P . .
I2 I 0.45724(2) 0.750000 0.89178(4) 0.02808(11) Uani 1 2 d S T P . .
I1 I 0.11820(2) 0.750000 1.04908(4) 0.02807(11) Uani 1 2 d S T P . .
O3 O 0.1462(2) 0.750000 0.3970(4) 0.0254(9) Uani 1 2 d S T P . .
O2 O 0.22256(18) 0.5570(3) 0.4456(3) 0.0308(7) Uani 1 1 d . . . . .
N1 N 0.3748(2) 0.8747(4) 0.5660(3) 0.0308(9) Uani 1 1 d . . . . .
O1 O 0.2152(3) 0.6386(3) 0.6492(3) 0.0563(12) Uani 1 1 d . U . . .
C5 C 0.1055(3) 0.6439(4) 0.3649(4) 0.0278(10) Uani 1 1 d . . . . .
H5A H 0.076153 0.655418 0.294725 0.033 Uiso 1 1 calc R U . . .
H5B H 0.067782 0.619308 0.423117 0.033 Uiso 1 1 calc R U . . .
C6 C 0.4300(3) 0.9169(4) 0.6015(4) 0.0251(9) Uani 1 1 d . . . . .
C7 C 0.5009(2) 0.9705(4) 0.6461(4) 0.0278(10) Uani 1 1 d . . . . .
H7A H 0.547536 0.938801 0.608306 0.042 Uiso 1 1 calc R U . . .
H7B H 0.504552 0.953844 0.725611 0.042 Uiso 1 1 calc R U . . .
H7C H 0.498544 1.054946 0.634644 0.042 Uiso 1 1 calc R U . . .
C3 C 0.2026(3) 0.4774(4) 0.5348(4) 0.0421(14) Uani 1 1 d . . . . .
H3A H 0.251115 0.438122 0.561758 0.050 Uiso 1 1 calc R U . . .
H3B H 0.165717 0.416888 0.507187 0.050 Uiso 1 1 calc R U . . .
C4 C 0.1696(3) 0.5552(4) 0.3505(4) 0.0332(11) Uani 1 1 d . . . . .
H4A H 0.145884 0.476684 0.342814 0.040 Uiso 1 1 calc R U . . .
H4B H 0.199982 0.572225 0.282205 0.040 Uiso 1 1 calc R U . . .
C2 C 0.1647(3) 0.5433(5) 0.6276(5) 0.0532(17) Uani 1 1 d . . . . .
H2A H 0.111394 0.570764 0.605810 0.064 Uiso 1 1 calc R U . . .
H2B H 0.159659 0.493281 0.694076 0.064 Uiso 1 1 calc R U . . .
C1 C 0.1968(7) 0.68489(4) 0.7525(7) 0.117(3) Uani 1 1 d D U . . .
H1A H 0.235870 0.656653 0.807449 0.140 Uiso 1 1 calc R U . . .
H1B H 0.143908 0.656653 0.775450 0.140 Uiso 1 1 calc R U . . .

loop_
_atom_site_aniso_label
_atom_site_aniso_U_11
_atom_site_aniso_U_22
_atom_site_aniso_U_33
_atom_site_aniso_U_23
_atom_site_aniso_U_13
_atom_site_aniso_U_12
Dy1 0.01705(14) 0.01475(14) 0.02006(15) 0.000 -0.00023(10) 0.000
I3 0.0292(2) 0.0241(2) 0.0260(2) 0.000 0.00546(17) 0.000
I2 0.0235(2) 0.0280(2) 0.0327(2) 0.000 0.00190(16) 0.000
I1 0.0308(2) 0.0253(2) 0.0281(2) 0.000 0.00213(17) 0.000
O3 0.026(2) 0.019(2) 0.031(2) 0.000 -0.0076(18) 0.000
O2 0.0284(16) 0.0186(16) 0.046(2) 0.0004(15) -0.0083(14) -0.0013(12)
N1 0.030(2) 0.025(2) 0.038(2) -0.0006(19) -0.0065(17) -0.0045(16)
O1 0.107(3) 0.0225(19) 0.039(2) 0.0030(17) 0.041(2) 0.000(2)
C5 0.025(2) 0.028(2) 0.031(2) -0.001(2) -0.0080(18) -0.0083(18)
C6 0.028(2) 0.021(2) 0.026(2) -0.0008(19) -0.0001(18) 0.0001(18)
C7 0.021(2) 0.030(3) 0.032(3) -0.002(2) -0.0003(18) -0.0041(18)
C3 0.039(3) 0.019(2) 0.068(4) 0.010(3) -0.020(3) -0.007(2)
C4 0.037(2) 0.026(2) 0.037(3) -0.011(2) -0.007(2) -0.006(2)
C2 0.037(3) 0.047(3) 0.076(5) 0.037(3) 0.019(3) 0.008(3)
C1 0.201(8) 0.096(6) 0.052(4) 0.004(4) 0.049(5) 0.040(6)

loop_
_atom_type_symbol
_atom_type_description
_atom_type_scat_dispersion_real
_atom_type_scat_dispersion_imag
_atom_type_scat_source
C C 0.0033 0.0016 'International Tables Vol C Tables 4.2.6.8 and 6.1.1.4'
H H 0.0000 0.0000 'International Tables Vol C Tables 4.2.6.8 and 6.1.1.4'
Dy Dy -0.1892 4.4098 'International Tables Vol C Tables 4.2.6.8 and 6.1.1.4'
I I -0.4742 1.8119 'International Tables Vol C Tables 4.2.6.8 and 6.1.1.4'
N N 0.0061 0.0033 'International Tables Vol C Tables 4.2.6.8 and 6.1.1.4'
O O 0.0106 0.0060 'International Tables Vol C Tables 4.2.6.8 and 6.1.1.4'

loop_
_geom_angle_atom_site_label_1
_geom_angle_atom_site_label_2
_geom_angle_atom_site_label_3
_geom_angle
_geom_angle_site_symmetry_1
_geom_angle_site_symmetry_3
_geom_angle_publ_flag
O3 Dy1 I3 90.82(11) . . ?
O3 Dy1 O2 66.15(7) . 7_575 ?
O3 Dy1 O2 66.15(7) . . ?
O3 Dy1 N1 143.75(10) . 7_575 ?
O3 Dy1 N1 143.75(10) . . ?
O3 Dy1 O1 93.89(16) . 7_575 ?
O3 Dy1 O1 93.89(16) . . ?
O2 Dy1 I3 86.74(9) 7_575 . ?
O2 Dy1 I3 86.74(9) . . ?
O2 Dy1 O2 131.69(15) 7_575 . ?
O2 Dy1 N1 77.70(12) . 7_575 ?
O2 Dy1 N1 148.71(12) 7_575 7_575 ?
O2 Dy1 N1 148.71(12) . . ?
O2 Dy1 N1 77.70(12) 7_575 . ?
N1 Dy1 I3 84.39(10) 7_575 . ?
N1 Dy1 I3 84.39(10) . . ?
N1 Dy1 N1 71.61(19) . 7_575 ?
O1 Dy1 I3 147.43(9) . . ?
O1 Dy1 I3 147.43(9) 7_575 . ?
O1 Dy1 O2 66.08(13) 7_575 7_575 ?
O1 Dy1 O2 124.47(13) . 7_575 ?
O1 Dy1 O2 66.08(13) . . ?
O1 Dy1 O2 124.47(13) 7_575 . ?
O1 Dy1 N1 109.23(15) 7_575 7_575 ?
O1 Dy1 N1 109.23(16) . . ?
O1 Dy1 N1 72.94(15) 7_575 . ?
O1 Dy1 N1 72.94(15) . 7_575 ?
O1 Dy1 O1 64.32(18) 7_575 . ?
C5 O3 Dy1 122.9(2) 7_575 . ?
C5 O3 Dy1 122.9(2) . . ?
C5 O3 C5 114.1(5) 7_575 . ?
C3 O2 Dy1 117.1(3) . . ?
C3 O2 C4 115.7(4) . . ?
C4 O2 Dy1 114.4(3) . . ?
C6 N1 Dy1 169.5(4) . . ?
C2 O1 Dy1 119.7(3) . . ?
C1 O1 Dy1 124.2(3) . . ?
C1 O1 C2 109.1(5) . . ?
O3 C5 H5A 110.7 . . ?
O3 C5 H5B 110.7 . . ?
O3 C5 C4 105.0(3) . . ?
H5A C5 H5B 108.8 . . ?
C4 C5 H5A 110.7 . . ?
C4 C5 H5B 110.7 . . ?
N1 C6 C7 179.6(6) . . ?
C6 C7 H7A 109.5 . . ?
C6 C7 H7B 109.5 . . ?
C6 C7 H7C 109.5 . . ?
H7A C7 H7B 109.5 . . ?
H7A C7 H7C 109.5 . . ?
H7B C7 H7C 109.5 . . ?
O2 C3 H3A 109.7 . . ?
O2 C3 H3B 109.7 . . ?
O2 C3 C2 109.7(4) . . ?
H3A C3 H3B 108.2 . . ?
C2 C3 H3A 109.7 . . ?
C2 C3 H3B 109.7 . . ?
O2 C4 C5 110.1(4) . . ?
O2 C4 H4A 109.7 . . ?
O2 C4 H4B 109.7 . . ?
C5 C4 H4A 109.7 . . ?
C5 C4 H4B 109.7 . . ?
H4A C4 H4B 108.2 . . ?
O1 C2 C3 105.8(4) . . ?
O1 C2 H2A 110.6 . . ?
O1 C2 H2B 110.6 . . ?
C3 C2 H2A 110.6 . . ?
C3 C2 H2B 110.6 . . ?
H2A C2 H2B 108.7 . . ?
O1 C1 C1 112.5(2) . 7_575 ?
O1 C1 H1A 109.1 . . ?
O1 C1 H1B 109.1 . . ?
C1 C1 H1A 109.1 7_575 . ?
C1 C1 H1B 109.1 7_575 . ?
H1A C1 H1B 107.8 . . ?

loop_
_geom_bond_atom_site_label_1
_geom_bond_atom_site_label_2
_geom_bond_distance
_geom_bond_site_symmetry_2
_geom_bond_publ_flag
Dy1 I3 2.9962(5) . ?
Dy1 O3 2.389(4) . ?
Dy1 O2 2.426(3) 7_575 ?
Dy1 O2 2.426(3) . ?
Dy1 N1 2.445(4) . ?
Dy1 N1 2.445(4) 7_575 ?
Dy1 O1 2.401(4) 7_575 ?
Dy1 O1 2.401(4) . ?
O3 C5 1.451(5) . ?
O3 C5 1.451(5) 7_575 ?
O2 C3 1.452(6) . ?
O2 C4 1.455(6) . ?
N1 C6 1.135(6) . ?
O1 C2 1.410(7) . ?
O1 C1 1.390(8) . ?
C5 H5A 0.9900 . ?
C5 H5B 0.9900 . ?
C5 C4 1.497(7) . ?
C6 C7 1.449(6) . ?
C7 H7A 0.9800 . ?
C7 H7B 0.9800 . ?
C7 H7C 0.9800 . ?
C3 H3A 0.9900 . ?
C3 H3B 0.9900 . ?
C3 C2 1.4947(10) . ?
C4 H4A 0.9900 . ?
C4 H4B 0.9900 . ?
C2 H2A 0.9900 . ?
C2 H2B 0.9900 . ?
C1 C1 1.4939(10) 7_575 ?
C1 H1A 0.9900 . ?
C1 H1B 0.9900 . ?

loop_
_geom_torsion_atom_site_label_1
_geom_torsion_atom_site_label_2
_geom_torsion_atom_site_label_3
_geom_torsion_atom_site_label_4
_geom_torsion
_geom_torsion_site_symmetry_1
_geom_torsion_site_symmetry_2
_geom_torsion_site_symmetry_3
_geom_torsion_site_symmetry_4
_geom_torsion_publ_flag
Dy1 O3 C5 C4 -29.6(5) . . . . ?
Dy1 O2 C3 C2 36.5(5) . . . . ?
Dy1 O2 C4 C5 -48.8(4) . . . . ?
Dy1 O1 C2 C3 44.6(5) . . . . ?
Dy1 O1 C1 C1 12.3(7) . . . 7_575 ?
O3 C5 C4 O2 48.3(5) . . . . ?
O2 C3 C2 O1 -50.0(6) . . . . ?
C5 O3 C5 C4 151.8(3) 7_575 . . . ?
C3 O2 C4 C5 91.8(5) . . . . ?
C4 O2 C3 C2 -103.0(5) . . . . ?
C2 O1 C1 C1 -138.1(3) . . . 7_575 ?
C1 O1 C2 C3 -163.4(6) . . . . ?
